data_2007495
loop_
_publ_author_name
'Yaukey, Tammy S.'
'Steward, Omar W.'
'Chang, Shih-Chi'

_publ_section_title
;
 Manganese(II) Triphenylacetate Hydrate, a Manganese(II) Complex with a
 Chain Structure
;
_journal_issue 8
_journal_name_full 'Acta Crystallographica Section C'
_journal_page_first 1081
_journal_page_last 1083
_journal_paper_doi 10.1107/S0108270198003126
_journal_volume 54
_journal_year 1998
_chemical_formula_analytical 'C40 H34 Mn O6 '
_chemical_formula_iupac '[Mn2 (C20 H15 O2)4 (H2 O1)4]'
_chemical_formula_moiety 'C80 H68 Mn2 O12 '
_chemical_formula_structural '[Mn(C10H15O2)4(H2O)4]n'
_chemical_formula_sum 'C80 H68 Mn2 O12'
_chemical_formula_weight 1331.29
_space_group_IT_number 2
_symmetry_cell_setting triclinic
_symmetry_space_group_name_Hall '-P 1'
_symmetry_space_group_name_H-M 'P -1'
_audit_creation_method 'from TEXRAY.INF file'
_cell_angle_alpha 94.740(10)
_cell_angle_beta 96.720(10)
_cell_angle_gamma 87.190(10)
_cell_formula_units_Z 2
_cell_length_a 14.766(2)
_cell_length_b 24.223(5)
_cell_length_c 9.2390(10)
_cell_measurement_reflns_used 25
_cell_measurement_temperature 294
_cell_measurement_theta_max 38.9
_cell_measurement_theta_min 30.1
_cell_volume 3268.1(9)
_computing_cell_refinement 'MSC/AFC Diffractometer Control Software'
_computing_data_collection
;
MSC/AFC Diffractometer Control Software
(Molecular Structure Corporation, 1988)
;
_computing_data_reduction 'TEXSAN (Molecular Structure Corporation, 1992)'
_computing_publication_material TEXSAN
_computing_structure_refinement TEXSAN
_computing_structure_solution 'SIR92  (Altomare et al., 1994)'
_diffrn_ambient_temperature 294.2
_diffrn_measurement_device 'Rigaku AFC-7R'
_diffrn_measurement_method \w/2\q
_diffrn_radiation_monochromator graphite
_diffrn_radiation_source 'Rigaku rotating anode'
_diffrn_radiation_type MoK\a
_diffrn_radiation_wavelength 0.7107
_diffrn_reflns_av_R_equivalents 0.068
_diffrn_reflns_limit_h_max 19
_diffrn_reflns_limit_h_min 0
_diffrn_reflns_limit_k_max 31
_diffrn_reflns_limit_k_min -31
_diffrn_reflns_limit_l_max 11
_diffrn_reflns_limit_l_min -12
_diffrn_reflns_number 15569
_diffrn_reflns_theta_max 27.50
_diffrn_reflns_theta_min 1.82
_diffrn_standards_decay_% 3.77
_diffrn_standards_interval_count 150
_diffrn_standards_number 3
_exptl_absorpt_coefficient_mu 0.452
_exptl_absorpt_correction_T_max 0.999
_exptl_absorpt_correction_T_min 0.835
_exptl_absorpt_correction_type '\y scan'
_exptl_absorpt_process_details '(TEXSAN; Molecular Structure Corporation, 1992)'
_exptl_crystal_colour colorless
_exptl_crystal_density_diffrn 1.353
_exptl_crystal_density_meas ?
_exptl_crystal_description tetragonal
_exptl_crystal_F_000 1388.00
_exptl_crystal_size_max 0.40
_exptl_crystal_size_mid 0.10
_exptl_crystal_size_min 0.10
_refine_diff_density_max 0.69
_refine_diff_density_min -0.71
_refine_ls_extinction_method none
_refine_ls_goodness_of_fit_obs 1.94
_refine_ls_hydrogen_treatment noref
_refine_ls_matrix_type full
_refine_ls_number_parameters 847
_refine_ls_number_reflns 8682
_refine_ls_number_restraints 0
_refine_ls_R_factor_obs .048
_refine_ls_shift/esd_max 0.0010
_refine_ls_structure_factor_coef F
_refine_ls_weighting_scheme 'sigma; w= 4F^2^/\s^2^(F^2^)'
_refine_ls_wR_factor_obs .052
_reflns_number_observed 8682
_reflns_number_total 14988
_reflns_observed_criterion I>3\s(I)
_cod_data_source_file bk1373.cif
_cod_data_source_block bk1373
_cod_depositor_comments
;
The following automatic conversions were performed:

'_atom_site_thermal_displace_type' tag value 'Uij' was replaced with
'Uani' value 162 times.

Automatic conversion script
Id: cif_fix_values 1646 2011-03-28 12:23:43Z adriana 

The following automatic conversions were performed:

'_exptl_crystal_density_meas' value 'not measured' was changed to '?'
- the value is perceived as not measured.

Automatic conversion script
Id: cif_fix_values 3008 2015-01-20 13:52:24Z robertas 
;
_cod_original_cell_volume 3268.2(10)
_cod_original_formula_sum 'C80 H68 Mn2 O12 '
_cod_database_code 2007495

loop_
_symmetry_equiv_pos_as_xyz
'  +x,  +y,  +z'
'  -x,  -y,  -z'

loop_
_atom_site_aniso_label
_atom_site_aniso_U_11
_atom_site_aniso_U_22
_atom_site_aniso_U_33
_atom_site_aniso_U_12
_atom_site_aniso_U_13
_atom_site_aniso_U_23
Mn1 .0317(3) .0315(3) .0287(3) .0008(2) -.0015(2) -.0004(2)
Mn2 .0470(3) .0389(3) .0317(3) .0052(3) .0082(2) .0030(2)
O1 .053(2) .0400(10) .0320(10) -.0060(10) .0000(10) -.0060(10)
O2 .066(2) .041(2) .0420(10) -.0150(10) .0060(10) .0030(10)
O3 .0390(10) .0460(10) .0330(10) .0110(10) .0030(10) .0110(10)
O4 .0380(10) .056(2) .0370(10) .0110(10) .0080(10) .0110(10)
O5 .0470(10) .046(2) .0380(10) -.0090(10) .0070(10) -.0110(10)
O6 .073(2) .058(2) .042(2) -.025(2) .0190(10) -.0070(10)
O7 .0440(10) .054(2) .0340(10) .0150(10) .0070(10) -.0010(10)
O8 .055(2) .073(2) .0380(10) .0300(10) -.0070(10) .0070(10)
O9 .078(2) .063(2) .0340(10) .019(2) .0120(10) .0010(10)
O10 .058(2) .055(2) .0380(10) -.0030(10) -.0020(10) .0080(10)
O11 .128(3) .046(2) .041(2) -.004(2) .026(2) .0080(10)
O12 .056(2) .090(2) .041(2) -.012(2) .0090(10) -.014(2)
C1 .027(2) .029(2) .037(2) .0040(10) -.0010(10) .0010(10)
C2 .034(2) .027(2) .030(2) .0010(10) -.0030(10) -.0010(10)
C3 .033(2) .033(2) .034(2) .0000(10) .0000(10) .0000(10)
C4 .030(2) .033(2) .033(2) .0060(10) .0010(10) .0010(10)
C5 .033(2) .040(2) .034(2) -.005(2) -.0010(10) .006(2)
C6 .036(2) .035(2) .032(2) -.001(2) -.0010(10) .0020(10)
C7 .035(2) .032(2) .031(2) .0020(10) -.0010(10) .0000(10)
C8 .030(2) .035(2) .028(2) .0040(10) .0000(10) .0000(10)
C9 .033(2) .036(2) .031(2) .0000(10) -.0020(10) -.0050(10)
C10 .041(2) .037(2) .069(3) .001(2) .005(2) -.005(2)
C11 .041(2) .054(3) .093(4) .008(2) .005(2) -.018(3)
C12 .040(2) .077(3) .084(3) -.005(2) .020(2) -.019(3)
C13 .054(3) .062(3) .070(3) -.016(2) .017(2) .000(2)
C14 .042(2) .044(2) .053(2) -.001(2) .008(2) .000(2)
C15 .038(2) .030(2) .032(2) .0010(10) -.0030(10) -.0020(10)
C16 .041(2) .046(2) .041(2) .000(2) -.003(2) -.003(2)
C17 .058(3) .062(3) .040(2) .000(2) -.015(2) .000(2)
C18 .080(3) .061(3) .033(2) -.006(2) -.004(2) -.002(2)
C19 .064(3) .054(3) .039(2) -.008(2) .013(2) -.011(2)
C20 .043(2) .042(2) .038(2) .000(2) .002(2) -.004(2)
C21 .032(2) .032(2) .039(2) .0010(10) .0000(10) .003(2)
C22 .054(2) .040(2) .044(2) .002(2) -.005(2) .003(2)
C23 .056(3) .053(3) .066(3) .001(2) -.017(2) .021(2)
C24 .049(3) .050(3) .097(4) .012(2) -.002(3) .023(3)
C25 .063(3) .041(2) .082(3) .018(2) .014(3) .001(2)
C26 .052(2) .039(2) .047(2) .007(2) .006(2) -.002(2)
C27 .034(2) .043(2) .030(2) -.002(2) -.0010(10) .003(2)
C28 .045(2) .054(3) .060(3) .006(2) .013(2) .004(2)
C29 .046(3) .091(4) .064(3) -.003(2) .017(2) .004(3)
C30 .049(3) .109(4) .060(3) -.028(3) .002(2) .024(3)
C31 .064(3) .058(3) .099(4) -.020(2) .002(3) .024(3)
C32 .047(2) .043(2) .066(3) -.005(2) .004(2) .003(2)
C33 .031(2) .033(2) .045(2) .0050(10) -.002(2) -.005(2)
C34 .045(2) .049(2) .058(3) -.007(2) -.001(2) .002(2)
C35 .058(3) .043(3) .094(4) -.011(2) -.011(3) .004(3)
C36 .066(3) .052(3) .084(4) .002(2) -.020(3) -.020(3)
C37 .068(3) .065(3) .054(3) .008(2) -.011(2) -.017(2)
C38 .051(2) .046(2) .045(2) .006(2) -.002(2) -.003(2)
C39 .032(2) .036(2) .041(2) -.0020(10) .001(2) .008(2)
C40 .043(2) .041(2) .056(2) .002(2) -.003(2) .009(2)
C41 .050(3) .052(3) .078(3) .001(2) -.014(2) .026(2)
C42 .060(3) .087(4) .058(3) -.009(3) -.019(2) .033(3)
C43 .060(3) .083(4) .042(2) -.009(3) -.007(2) .005(2)
C44 .047(2) .047(2) .046(2) .002(2) -.004(2) .000(2)
C45 .036(2) .039(2) .037(2) .002(2) .002(2) .002(2)
C46 .054(2) .039(2) .060(3) .005(2) -.007(2) .002(2)
C47 .077(3) .044(3) .084(3) .013(2) .007(3) .008(2)
C48 .075(3) .061(3) .078(3) .026(3) -.008(3) .019(3)
C49 .074(3) .074(4) .080(3) .008(3) -.034(3) .014(3)
C50 .062(3) .053(3) .063(3) -.002(2) -.019(2) .009(2)
C51 .035(2) .038(2) .039(2) -.001(2) -.002(2) .002(2)
C52 .043(2) .043(2) .077(3) -.002(2) .003(2) .013(2)
C53 .044(2) .047(3) .107(4) .007(2) .002(2) -.003(3)
C54 .041(2) .065(3) .078(3) -.003(2) .015(2) -.011(3)
C55 .053(3) .074(3) .070(3) -.005(2) .020(2) .016(3)
C56 .046(2) .053(3) .057(3) .005(2) .013(2) .014(2)
C57 .053(2) .036(2) .036(2) -.008(2) -.005(2) .003(2)
C58 .066(3) .076(3) .063(3) .005(3) -.023(2) -.016(3)
C59 .111(5) .120(5) .071(4) .015(4) -.048(3) -.032(4)
C60 .154(6) .097(5) .047(3) -.003(4) -.029(4) -.018(3)
C61 .127(5) .062(3) .044(3) -.011(3) .019(3) -.008(2)
C62 .068(3) .055(3) .041(2) -.007(2) .008(2) -.006(2)
C63 .030(2) .036(2) .033(2) .0050(10) -.0030(10) .0010(10)
C64 .041(2) .046(2) .040(2) .009(2) .006(2) .007(2)
C65 .048(2) .058(3) .055(3) .008(2) .008(2) .021(2)
C66 .064(3) .042(3) .076(3) .003(2) -.004(2) .021(2)
C67 .089(3) .038(2) .060(3) .017(2) .000(3) .002(2)
C68 .066(3) .043(2) .040(2) .010(2) .005(2) .003(2)
C69 .040(2) .031(2) .032(2) .007(2) .0060(10) .0030(10)
C70 .043(2) .051(2) .035(2) .009(2) .001(2) -.001(2)
C71 .065(3) .066(3) .031(2) .016(2) .001(2) -.001(2)
C72 .089(3) .056(3) .035(2) .012(2) .019(2) .005(2)
C73 .060(3) .051(3) .055(3) -.001(2) .026(2) .002(2)
C74 .046(2) .047(2) .044(2) -.001(2) .008(2) -.001(2)
C75 .034(2) .043(2) .029(2) .000(2) .0040(10) .000(2)
C76 .037(2) .050(2) .040(2) .004(2) .000(2) .002(2)
C77 .038(2) .079(3) .044(2) .001(2) -.006(2) -.001(2)
C78 .047(3) .083(4) .054(3) -.013(2) -.001(2) -.016(2)
C79 .059(3) .050(3) .074(3) -.009(2) .006(2) -.017(2)
C80 .046(2) .046(2) .053(2) .001(2) .000(2) -.003(2)

loop_
_atom_site_label
_atom_site_fract_x
_atom_site_fract_y
_atom_site_fract_z
_atom_site_U_iso_or_equiv
_atom_site_thermal_displace_type
_atom_site_calc_flag
_atom_site_calc_attached_atom
Mn1 .70514(3) .24089(2) .46914(5) .03120(10) Uani Uani d
Mn2 .71726(4) .24487(2) -.01724(6) .0391(2) Uani Uani d
O1 .6552(2) .17066(10) .3415(2) .0422(7) Uani Uani d
O2 .6849(2) .18600(10) .1213(3) .0495(8) Uani Uani d
O3 .5797(2) .26032(10) .5793(2) .0394(7) Uani Uani d
O4 .5840(2) .29690(10) .3719(3) .0434(7) Uani Uani d
O5 .8035(2) .29430(10) .3874(2) .0438(7) Uani Uani d
O6 .7565(2) .32420(10) .5932(3) .0567(9) Uani Uani D
O7 .8128(2) .19430(10) -.1292(2) .0444(7) Uani Uani d
O8 .7804(2) .20080(10) -.3650(3) .0568(9) Uani Uani d
O9 .6261(2) .30890(10) .1007(3) .0587(9) Uani Uani d
O10 .5841(2) .23080(10) -.1482(3) .0504(8) Uani Uani d
O11 .7271(2) .31880(10) -.1321(3) .0700(10) Uani Uani d
O12 .8407(2) .27370(10) .1167(3) .0627(9) Uani Uani d
C1 .6514(2) .15840(10) .2057(4) .0316(9) Uani Uani d
C2 .6005(2) .10390(10) .1458(3) .0309(9) Uani Uani d
C3 .5445(2) .29080(10) .4810(4) .0337(9) Uani Uani d
C4 .4541(2) .32460(10) .5067(3) .0325(9) Uani Uani d
C5 .8052(2) .33020(10) .4953(4) .0358(10) Uani Uani d
C6 .8635(2) .38220(10) .5017(3) .0349(9) Uani Uani d
C7 .8308(2) .18620(10) -.2578(4) .0334(9) Uani Uani d
C8 .9246(2) .15350(10) -.2809(3) .0317(9) Uani Uani d
C9 .5084(2) .10500(10) .2080(3) .0342(9) Uani Uani d
C10 .4536(3) .1535(2) .2064(5) .0500(10) Uani Uani d
C11 .3667(3) .1549(2) .2487(5) .0650(10) Uani Uani d
C12 .3326(3) .1086(2) .2945(5) .067(2) Uani Uani d
C13 .3862(3) .0602(2) .2978(5) .0610(10) Uani Uani d
C14 .4730(2) .0592(2) .2545(4) .0460(10) Uani Uani d
C15 .5841(2) .10060(10) -.0234(4) .0341(9) Uani Uani d
C16 .4979(2) .0953(2) -.1001(4) .0440(10) Uani Uani d
C17 .4858(3) .0918(2) -.2523(4) .0550(10) Uani Uani d
C18 .5589(3) .0932(2) -.3301(4) .0590(10) Uani Uani d
C19 .6457(3) .0971(2) -.2560(4) .0530(10) Uani Uani d
C20 .6577(2) .1006(2) -.1051(4) .0420(10) Uani Uani d
C21 .6608(2) .05300(10) .1974(4) .0348(9) Uani Uani d
C22 .6931(3) .0507(2) .3449(4) .0470(10) Uani Uani d
C23 .7437(3) .0048(2) .3945(5) .0600(10) Uani Uani d
C24 .7629(3) -.0396(2) .2989(6) .065(2) Uani Uani d
C25 .7295(3) -.0388(2) .1543(5) .0630(10) Uani Uani d
C26 .6785(3) .0075(2) .1036(4) .0470(10) Uani Uani d
C27 .3854(2) .29150(10) .5724(4) .0362(10) Uani Uani d
C28 .3121(3) .3199(2) .6316(4) .0530(10) Uani Uani d
C29 .2490(3) .2930(2) .6946(5) .066(2) Uani Uani d
C30 .2550(3) .2364(2) .6975(5) .071(2) Uani Uani d
C31 .3241(3) .2074(2) .6346(6) .073(2) Uani Uani d
C32 .3893(3) .2342(2) .5729(5) .0520(10) Uani Uani d
C33 .4904(2) .37330(10) .6133(4) .0376(10) Uani Uani d
C34 .5333(3) .4161(2) .5625(4) .0510(10) Uani Uani d
C35 .5672(3) .4593(2) .6576(6) .066(2) Uani Uani d
C36 .5612(3) .4598(2) .8045(6) .071(2) Uani Uani d
C37 .5217(3) .4169(2) .8575(5) .0650(10) Uani Uani d
C38 .4872(3) .3733(2) .7630(4) .0490(10) Uani Uani d
C39 .4050(2) .34390(10) .3604(4) .0364(10) Uani Uani d
C40 .3592(3) .3956(2) .3538(4) .0470(10) Uani Uani d
C41 .3121(3) .4107(2) .2227(5) .0610(10) Uani Uani d
C42 .3097(3) .3760(2) .0988(5) .068(2) Uani Uani d
C43 .3530(3) .3242(2) .1033(4) .0620(10) Uani Uani d
C44 .3994(3) .3086(2) .2340(4) .0480(10) Uani Uani d
C45 .8051(2) .42780(10) .4210(4) .0377(10) Uani Uani d
C46 .8270(3) .4828(2) .4508(4) .0520(10) Uani Uani d
C47 .7800(3) .5242(2) .3746(5) .069(2) Uani Uani d
C48 .7090(3) .5113(2) .2698(5) .073(2) Uani Uani d
C49 .6857(3) .4574(2) .2416(5) .079(2) Uani Uani d
C50 .7342(3) .4152(2) .3147(5) .0610(10) Uani Uani d
C51 .9508(2) .36800(10) .4290(4) .0378(10) Uani Uani d
C52 1.0004(3) .3183(2) .4538(5) .0540(10) Uani Uani d
C53 1.0841(3) .3076(2) .4010(6) .067(2) Uani Uani d
C54 1.1204(3) .3442(2) .3234(5) .0620(10) Uani Uani d
C55 1.0723(3) .3935(2) .2952(5) .0640(10) Uani Uani d
C56 .9884(3) .4044(2) .3483(4) .0510(10) Uani Uani d
C57 .8865(3) .40360(10) .6638(4) .0420(10) Uani Uani d
C58 .9742(3) .4028(2) .7335(5) .072(2) Uani Uani d
C59 .9913(4) .4224(3) .8796(6) .108(2) Uani Uani d
C60 .9227(5) .4433(3) .9564(5) .104(2) Uani Uani d
C61 .8346(4) .4450(2) .8886(5) .077(2) Uani Uani d
C62 .8168(3) .4256(2) .7428(4) .0550(10) Uani Uani d
C63 .9158(2) .09320(10) -.2417(4) .0340(9) Uani Uani d
C64 .8940(2) .0828(2) -.1044(4) .0420(10) Uani Uani d
C65 .8880(3) .0293(2) -.0647(4) .0530(10) Uani Uani d
C66 .9043(3) -.0154(2) -.1620(5) .0610(10) Uani Uani d
C67 .9284(3) -.0062(2) -.2959(5) .0640(10) Uani Uani d
C68 .9344(3) .0473(2) -.3358(4) .0500(10) Uani Uani d
C69 .9478(2) .15450(10) -.4387(4) .0345(9) Uani Uani d
C70 .8840(2) .1387(2) -.5562(4) .0440(10) Uani Uani d
C71 .9038(3) .1383(2) -.6981(4) .0550(10) Uani Uani d
C72 .9878(3) .1527(2) -.7276(4) .0590(10) Uani Uani d
C73 1.0534(3) .1665(2) -.6135(5) .0540(10) Uani Uani d
C74 1.0327(3) .1677(2) -.4700(4) .0450(10) Uani Uani d
C75 .9986(2) .18200(10) -.1721(3) .0354(9) Uani Uani d
C76 1.0720(2) .1513(2) -.1043(4) .0430(10) Uani Uani d
C77 1.1389(3) .1776(2) -.0092(4) .0550(10) Uani Uani d
C78 1.1340(3) .2338(2) .0224(5) .0620(10) Uani Uani d
C79 1.0626(3) .2647(2) -.0450(5) .0620(10) Uani Uani d
C80 .9960(3) .2391(2) -.1419(4) .0490(10) Uani Uani d
H(1) .6048 .3090 .2005 .0674 Uani Uiso O
H(2) .5823 .3037 .0353 .0674 Uani Uiso O
H(3) .5531 .1944 -.1614 .0674 Uani Uiso O
H(4) .5809 .2409 -.2472 .0674 Uani Uiso O
H(5) .7318 .3239 -.2273 .0674 Uani Uiso O
H(6) .7533 .3538 -.0789 .0674 Uani Uiso O
H(7) .8999 .2714 .0779 .0674 Uani Uiso O
H(8) .8445 .2872 .2133 .0674 Uani Uiso O
H(9) .4763 .1864 .1761 .0591 Uani Uios C
H(10) .3306 .1882 .2462 .0766 Uani Uiso C
H(11) .2732 .1099 .3247 .0800 Uani Uiso C
H(12) .3637 .0274 .3293 .0726 Uani Uiso C
H(13) .5092 .0258 .2566 .0546 Uani Uiso C
H(14) .4460 .0937 -.0477 .0514 Uani Uiso C
H(15) .4262 .0874 -.3026 .0658 Uani Uiso C
H(16) .5499 .0913 -.4342 .0695 Uani Uiso C
H(17) .6965 .0980 -.3097 .0626 Uani Uiso C
H(18) .7174 .1035 -.0555 .0498 Uani Uiso C
H(19) .6805 .0812 .4127 .0565 Uani Uiso C
H(20) .7647 .0036 .4958 .0721 Uani Uiso C
H(21) .7983 -.0707 .3318 .0782 Uani Uiso C
H(22) .7410 -.0697 .0872 .0748 Uani Uiso C
H(23) .6552 .0072 .0027 .0563 Uani Uiso C
H(24) .3059 .3591 .6295 .0628 Uani Uiso C
H(25) .2011 .3135 .7369 .0790 Uani Uiso C
H(26) .2122 .2172 .7427 .0863 Uani Uiso C
H(27) .3275 .1682 .6323 .0854 Uani Uiso C
H(28) .4367 .2132 .5298 .0608 Uani Uiso C
H(29) .5399 .4158 .4610 .0604 Uani Uiso C
H(30) .5954 .4889 .6211 .0790 Uani Uiso C
H(31) .5840 .4896 .8694 .0845 Uani Uiso C
H(32) .5178 .4166 .9597 .0765 Uani Uiso C
H(33) .4605 .3433 .8012 .0580 Uani Uiso C
H(34) .3601 .4206 .4393 .0573 Uani Uiso C
H(35) .2811 .4461 .2190 .0737 Uani Uiso C
H(36) .2789 .3876 .0096 .0833 Uani Uiso C
H(37) .3507 .2992 .0179 .0750 Uani Uiso C
H(38) .4278 .2724 .2371 .0573 Uani Uiso C
H(39) .8755 .4924 .5254 .0635 Uani Uiso C
H(40) .7977 .5620 .3952 .0828 Uani Uiso C
H(41) .6772 .5396 .2172 .0884 Uani Uiso C
H(42) .6355 .4483 .1705 .0974 Uani Uiso C
H(43) .7177 .3774 .2915 .0739 Uani Uiso C
H(44) .9765 .2916 .5073 .0642 Uani Uiso C
H(45) 1.1166 .2736 .4185 .0810 Uani Uiso C
H(46) 1.1782 .3361 .2880 .0729 Uani Uiso C
H(47) 1.0966 .4197 .2401 .0776 Uani Uiso C
H(48) .9561 .4383 .3291 .0611 Uani Uiso C
H(49) 1.0237 .3893 .6808 .0878 Uani Uiso C
H(50) 1.0520 .4213 .9263 .1344 Uani Uiso C
H(51) .9362 .4576 1.0554 .1247 Uani Uiso C
H(52) .7866 .4588 .9424 .0914 Uani Uiso C
H(53) .7563 .4271 .6967 .0650 Uani Uiso C
H(54) .8837 .1133 -.0358 .0507 Uani Uiso C
H(55) .8720 .0234 .0299 .0622 Uani Uiso C
H(56) .8977 -.0521 -.1365 .0723 Uani Uiso C
H(57) .9409 -.0368 -.3623 .0758 Uani Uiso C
H(58) .9518 .0526 -.4297 .0594 Uani Uiso C
H(59) .8258 .1274 -.5379 .0526 Uani Uiso C
H(60) .8596 .1274 -.7768 .0664 Uani Uiso C
H(61) 1.0016 .1535 -.8262 .0704 Uani Uiso C
H(62) 1.1130 .1757 -.6323 .0646 Uani Uiso C
H(63) 1.0782 .1783 -.3919 .0534 Uani Uiso C
H(64) 1.0757 .1121 -.1228 .0512 Uani Uiso C
H(65) 1.1890 .1567 .0347 .0653 Uani Uiso C
H(66) 1.1795 .2519 .0894 .0758 Uani Uiso C
H(67) 1.0589 .3040 -.0248 .0741 Uani Uiso C
H(68) .9463 .2617 -.1904 .0571 Uani Uiso C

loop_
_atom_type_symbol
_atom_type_scat_dispersion_real
_atom_type_scat_dispersion_imag
_atom_type_scat_source
C 0.003 0.002 'International Tables'
H 0.000 0.000 'International Tables'
O 0.011 0.006 'International Tables'
Mn 0.337 0.728 'International Tables'

loop_
_geom_angle_atom_site_label_1
_geom_angle_atom_site_label_2
_geom_angle_atom_site_label_3
_geom_angle_site_symmetry_1
_geom_angle_site_symmetry_3
_geom_angle
_geom_angle_publ_flag
O1 Mn1 O3 . . 95.84(9) yes
O1 Mn1 O5 . . 120.77(9) yes
O1 Mn1 O8 . 1_556 98.30(10) yes
O3 Mn1 O5 . . 132.51(9) yes
O3 Mn1 O8 . 1_556 97.73(9) yes
O5 Mn1 O8 . 1_556 104.90(10) yes
O2 Mn2 O7 . . 97.50(10) yes
O2 Mn2 O10 . . 88.22(10) yes
O2 Mn2 O11 . . 165.80(10) yes
O2 Mn2 O12 . . 97.00(10) yes
O7 Mn2 O10 . . 104.77(10) yes
O7 Mn2 O11 . . 96.70(10) yes
O7 Mn2 O12 . . 82.90(10) yes
O10 Mn2 O11 . . 88.40(10) yes
O10 Mn2 O12 . . 170.20(10) yes
O11 Mn2 O12 . . 84.60(10) yes
Mn1 O1 C1 . . 130.5(2) yes
Mn2 O2 C1 . . 167.5(3) yes
Mn1 O3 C3 . . 92.9(2) yes
Mn1 O5 C5 . . 95.1(2) yes
Mn2 O7 C7 . . 136.0(2) yes
Mn1 O8 C7 1_554 . 168.5(3) yes
O1 C1 O2 . . 123.7(3) yes
O1 C1 C2 . . 116.2(3) no
O2 C1 C2 . . 120.1(3) no
C1 C2 C9 . . 108.8(3) no
C1 C2 C15 . . 110.1(3) no
C1 C2 C21 . . 108.5(2) no
C9 C2 C15 . . 109.4(3) no
C9 C2 C21 . . 109.9(3) no
C15 C2 C21 . . 110.2(3) no
O3 C3 O4 . . 121.0(3) yes
O3 C3 C4 . . 118.1(3) no
O4 C3 C4 . . 120.6(3) no
C3 C4 C27 . . 113.4(3) no
C3 C4 C33 . . 101.4(2) no
C3 C4 C39 . . 110.8(3) no
C27 C4 C33 . . 112.0(3) no
C27 C4 C39 . . 106.5(3) no
C33 C4 C39 . . 113.0(3) no
O5 C5 O6 . . 118.6(3) yes
O5 C5 C6 . . 120.7(3) no
O6 C5 C6 . . 120.6(3) no
C5 C6 C45 . . 108.1(3) no
C5 C6 C51 . . 110.4(3) no
C5 C6 C57 . . 108.5(3) no
C45 C6 C51 . . 110.2(3) no
C45 C6 C57 . . 108.5(3) no
C51 C6 C57 . . 110.9(3) no
O7 C7 O8 . . 124.4(3) yes
O7 C7 C8 . . 116.1(3) no
O8 C7 C8 . . 119.5(3) no
C7 C8 C63 . . 107.5(3) no
C7 C8 C69 . . 111.7(3) no
C7 C8 C75 . . 106.6(3) no
C63 C8 C69 . . 110.8(3) no
C63 C8 C75 . . 109.5(3) no
C69 C8 C75 . . 110.6(3) no
C2 C9 C10 . . 119.1(3) no
C2 C9 C14 . . 123.3(3) no
C10 C9 C14 . . 117.4(3) no
C9 C10 C11 . . 121.0(4) no
C10 C11 C12 . . 120.7(4) no
C11 C12 C13 . . 119.1(4) no
C12 C13 C14 . . 119.8(4) no
C9 C14 C13 . . 122.1(4) no
C2 C15 C16 . . 122.6(3) no
C2 C15 C20 . . 120.1(3) no
C16 C15 C20 . . 117.2(3) no
C15 C16 C17 . . 121.0(4) no
C16 C17 C18 . . 120.6(4) no
C17 C18 C19 . . 119.3(3) no
C18 C19 C20 . . 120.0(4) no
C15 C20 C19 . . 121.7(3) no
C2 C21 C22 . . 119.9(3) no
C22 C21 C26 . . 117.8(3) no
C21 C22 C23 . . 121.0(4) no
C22 C23 C24 . . 120.5(4) no
C23 C24 C25 . . 119.3(4) no
C24 C25 C26 . . 120.4(4) no
C21 C26 C25 . . 121.0(4) no
C4 C27 C28 . . 118.8(3) no
C4 C27 C32 . . 124.1(3) no
C28 C27 C32 . . 117.1(3) no
C27 C28 C29 . . 121.9(4) no
C28 C29 C30 . . 120.4(4) no
C29 C30 C31 . . 118.8(4) no
C30 C31 C32 . . 121.3(4) no
C27 C32 C31 . . 120.5(4) no
C4 C33 C34 . . 120.4(3) no
C4 C33 C38 . . 121.4(3) no
C34 C33 C38 . . 118.1(3) no
C33 C34 C35 . . 120.7(4) no
C34 C35 C36 . . 120.7(4) no
C35 C36 C37 . . 119.5(4) no
C36 C37 C38 . . 120.4(4) no
C33 C38 C37 . . 120.6(4) no
C4 C39 C40 . . 121.3(3) no
C4 C39 C44 . . 120.8(3) no
C40 C39 C44 . . 117.7(3) no
C39 C40 C41 . . 120.1(4) no
C40 C41 C42 . . 121.3(4) no
C41 C42 C43 . . 119.6(4) no
C42 C43 C44 . . 119.5(4) no
C39 C44 C43 . . 121.8(4) no
C6 C45 C46 . . 119.5(3) no
C6 C45 C50 . . 122.0(3) no
C46 C45 C50 . . 118.4(3) no
C45 C46 C47 . . 121.1(4) no
C46 C47 C48 . . 120.2(4) no
C47 C48 C49 . . 119.1(4) no
C48 C49 C50 . . 121.2(4) no
C45 C50 C49 . . 120.0(4) no
C6 C51 C52 . . 120.2(3) no
C6 C51 C56 . . 122.8(3) no
C52 C51 C56 . . 116.8(3) no
C51 C52 C53 . . 120.6(4) no
C52 C53 C54 . . 121.7(4) no
C53 C54 C55 . . 119.0(4) no
C54 C55 C56 . . 119.4(4) no
C51 C56 C55 . . 122.4(4) no
C6 C57 C58 . . 122.6(4) no
C6 C57 C62 . . 119.4(3) no
C58 C57 C62 . . 118.0(4) no
C57 C58 C59 . . 120.4(5) no
C58 C59 C60 . . 121.2(5) no
C59 C60 C61 . . 119.4(5) no
C60 C61 C62 . . 119.9(5) no
C57 C62 C61 . . 121.1(4) no
C8 C63 C64 . . 120.4(3) no
C8 C63 C68 . . 122.7(3) no
C64 C63 C68 . . 116.8(3) no
C63 C64 C65 . . 121.7(4) no
C64 C65 C66 . . 120.1(4) no
C65 C66 C67 . . 119.1(4) no
C66 C67 C68 . . 120.7(4) no
C63 C68 C67 . . 121.4(4) no
C8 C69 C70 . . 120.3(3) no
C8 C69 C74 . . 122.3(3) no
C70 C69 C74 . . 117.3(3) no
C69 C70 C71 . . 121.4(4) no
C70 C71 C72 . . 120.6(4) no
C71 C72 C73 . . 119.3(4) no
C72 C73 C74 . . 119.9(4) no
C69 C74 C73 . . 121.4(4) no
C8 C75 C76 . . 121.2(3) no
C8 C75 C80 . . 121.0(3) no
C76 C75 C80 . . 117.8(3) no
C75 C76 C77 . . 120.5(4) no
C76 C77 C78 . . 121.0(4) no
C77 C78 C79 . . 119.2(4) no
C78 C79 C80 . . 120.4(4) no
C75 C80 C79 . . 121.1(4) no

loop_
_geom_bond_atom_site_label_1
_geom_bond_atom_site_label_2
_geom_bond_site_symmetry_1
_geom_bond_site_symmetry_2
_geom_bond_distance
_geom_bond_publ_flag
Mn1 O1 . . 2.102(2) yes
Mn1 O3 . . 2.228(2) yes
Mn1 O5 . . 2.226(2) yes
Mn1 O8 . 1_556 2.065(2) yes
Mn2 O2 . . 2.100(3) yes
Mn2 O7 . . 2.127(2) yes
Mn2 O10 . . 2.210(3) yes
Mn2 O11 . . 2.174(3) yes
Mn2 O12 . . 2.189(3) yes
O1 C1 . . 1.261(4) yes
O2 C1 . . 1.228(4) yes
O3 C3 . . 1.266(4) yes
O4 C3 . . 1.245(4) yes
O5 C5 . . 1.267(4) yes
O6 C5 . . 1.241(4) yes
O7 C7 . . 1.246(4) yes
O8 C7 . . 1.233(4) yes
C1 C2 . . 1.579(4) yes
C2 C9 . . 1.536(4) no
C2 C15 . . 1.550(4) no
C2 C21 . . 1.559(4) no
C3 C4 . . 1.564(4) yes
C4 C27 . . 1.531(4) no
C4 C33 . . 1.547(4) no
C4 C39 . . 1.554(4) no
C5 C6 . . 1.554(4) yes
C6 C45 . . 1.553(4) no
C6 C51 . . 1.534(5) no
C6 C57 . . 1.548(4) no
C7 C8 . . 1.589(4) yes
C8 C63 . . 1.549(4) no
C8 C69 . . 1.539(4) no
C8 C75 . . 1.543(4) no
C9 C10 . . 1.393(5) no
C10 C11 . . 1.383(5) no
C11 C12 . . 1.369(6) no
C12 C13 . . 1.382(6) no
C13 C14 . . 1.385(5) no
C15 C16 . . 1.389(4) no
C15 C20 . . 1.394(5) no
C16 C17 . . 1.393(5) no
C17 C18 . . 1.369(6) no
C18 C19 . . 1.385(6) no
C19 C20 . . 1.380(5) no
C21 C22 . . 1.395(5) no
C21 C26 . . 1.378(5) no
C22 C23 . . 1.389(5) no
C23 C24 . . 1.374(6) no
C24 C25 . . 1.370(6) no
C25 C26 . . 1.402(5) no
C27 C28 . . 1.395(5) no
C27 C32 . . 1.386(5) no
C28 C29 . . 1.371(6) no
C29 C30 . . 1.372(7) no
C30 C31 . . 1.370(7) no
C31 C32 . . 1.388(6) no
C33 C34 . . 1.383(5) no
C33 C38 . . 1.389(5) no
C34 C35 . . 1.383(5) no
C35 C36 . . 1.370(6) no
C36 C37 . . 1.368(6) no
C37 C38 . . 1.390(5) no
C39 C40 . . 1.395(5) no
C39 C44 . . 1.387(5) no
C40 C41 . . 1.391(5) no
C41 C42 . . 1.362(6) no
C42 C43 . . 1.381(6) no
C43 C44 . . 1.388(5) no
C45 C46 . . 1.383(5) no
C45 C50 . . 1.377(5) no
C46 C47 . . 1.385(5) no
C47 C48 . . 1.370(6) no
C48 C49 . . 1.364(6) no
C49 C50 . . 1.395(6) no
C51 C52 . . 1.399(5) no
C52 C53 . . 1.386(6) no
C53 C54 . . 1.352(6) no
C54 C55 . . 1.386(6) no
C55 C56 . . 1.390(5) no
C57 C58 . . 1.377(5) no
C57 C62 . . 1.391(5) no
C58 C59 . . 1.393(6) no
C59 C60 . . 1.357(8) no
C60 C61 . . 1.377(8) no
C61 C62 . . 1.388(5) no
C63 C64 . . 1.390(5) no
C63 C68 . . 1.390(5) no
C64 C65 . . 1.385(5) no
C65 C66 . . 1.380(6) no
C66 C67 . . 1.365(6) no
C67 C68 . . 1.387(5) no
C69 C70 . . 1.393(4) no
C69 C74 . . 1.377(5) no
C70 C71 . . 1.375(5) no
C71 C72 . . 1.367(6) no
C72 C73 . . 1.378(6) no
C73 C74 . . 1.393(5) no
C75 C76 . . 1.400(5) no
C75 C80 . . 1.388(5) no
C76 C77 . . 1.385(5) no
C77 C78 . . 1.369(6) no
C78 C79 . . 1.382(6) no
C79 C80 . . 1.384(5) no
